data_7703802
loop_
_publ_author_name
'Sorg, Jens R.'
'Schneider, Tilman'
'Wohlfarth, Luise'
'Sch\"afer, Thomas C'
'Sedykh, Alexander'
'M\"uller-Buschbaum, Klaus'

_publ_section_title
;
 Sb- and Bi-based coordination polymers with N-donor ligands with and
 without lone-pair effects and their photoluminescence properties.
;
_journal_issue 15
_journal_name_full 'Dalton transactions (Cambridge, England : 2003)'
_journal_page_first 4904
_journal_page_last 4913
_journal_paper_doi 10.1039/d0dt00265h
_journal_volume 49
_journal_year 2020
_chemical_formula_moiety 'C12 H10 Bi I3 N2'
_chemical_formula_sum 'C12 H10 Bi I3 N2'
_chemical_formula_weight 771.90
_space_group_crystal_system triclinic
_space_group_IT_number 2
_space_group_name_Hall '-P 1'
_space_group_name_H-M_alt 'P -1'
_atom_sites_solution_hydrogens geom
_atom_sites_solution_primary dual
_audit_creation_date 2020-03-09
_audit_creation_method
;
Olex2 1.2
(compiled 2018.05.29 svn.r3508 for OlexSys, GUI svn.r5506)
;
_audit_update_record
;
2020-03-09 deposited with the CCDC.	2020-03-12 downloaded from the CCDC.
;
_cell_angle_alpha 67.547(2)
_cell_angle_beta 84.936(2)
_cell_angle_gamma 78.170(2)
_cell_formula_units_Z 2
_cell_length_a 8.9814(5)
_cell_length_b 9.6454(5)
_cell_length_c 10.7022(6)
_cell_measurement_reflns_used 9018
_cell_measurement_temperature 100
_cell_measurement_theta_max 27.15
_cell_measurement_theta_min 2.32
_cell_volume 838.59(8)
_computing_cell_refinement 'SAINT v8.37A (Bruker, 2015)'
_computing_data_collection 'APEX3 ver. 2016.9-0 (Bruker AXS)'
_computing_data_reduction 'SAINT v8.37A (Bruker, 2015)'
_computing_molecular_graphics 'Olex2 (Dolomanov et al., 2009)'
_computing_publication_material 'Olex2 (Dolomanov et al., 2009)'
_computing_structure_refinement 'ShelXL (Sheldrick, 2015)'
_computing_structure_solution 'XT (Sheldrick, 2015)'
_diffrn_ambient_temperature 100
_diffrn_measured_fraction_theta_full 1.000
_diffrn_measured_fraction_theta_max 0.998
_diffrn_measurement_device_type 'Bruker APEX-II CCD'
_diffrn_measurement_method '\f and \w scans'
_diffrn_radiation_type MoK\a
_diffrn_radiation_wavelength 0.71073
_diffrn_reflns_av_unetI/netI 0.0333
_diffrn_reflns_Laue_measured_fraction_full 1.000
_diffrn_reflns_Laue_measured_fraction_max 0.998
_diffrn_reflns_limit_h_max 11
_diffrn_reflns_limit_h_min -11
_diffrn_reflns_limit_k_max 12
_diffrn_reflns_limit_k_min -11
_diffrn_reflns_limit_l_max 13
_diffrn_reflns_limit_l_min 0
_diffrn_reflns_number 3754
_diffrn_reflns_point_group_measured_fraction_full 1.000
_diffrn_reflns_point_group_measured_fraction_max 0.998
_diffrn_reflns_theta_full 25.242
_diffrn_reflns_theta_max 27.222
_diffrn_reflns_theta_min 2.059
_diffrn_standards_number 0
_exptl_absorpt_coefficient_mu 16.021
_exptl_absorpt_correction_T_max 0.430176
_exptl_absorpt_correction_T_min 0.251684
_exptl_absorpt_correction_type multi-scan
_exptl_absorpt_process_details
;
 TWINABS-2012/1 (Bruker,2012) was used for absorption correction.

Final HKLF 4 output contains 88310 reflections, Rint = 0.0707
 (50421 with I > 3sig(I), Rint = 0.0562)
;
_exptl_crystal_colour 'clear light yellow'
_exptl_crystal_colour_lustre clear
_exptl_crystal_colour_modifier light
_exptl_crystal_colour_primary yellow
_exptl_crystal_density_diffrn 3.057
_exptl_crystal_description needle
_exptl_crystal_F_000 676
_exptl_crystal_size_max 0.115
_exptl_crystal_size_mid 0.07
_exptl_crystal_size_min 0.068
_refine_diff_density_max 1.142
_refine_diff_density_min -0.946
_refine_diff_density_rms 0.227
_refine_ls_extinction_method none
_refine_ls_goodness_of_fit_ref 1.057
_refine_ls_hydrogen_treatment constr
_refine_ls_matrix_type full
_refine_ls_number_parameters 164
_refine_ls_number_reflns 3754
_refine_ls_number_restraints 0
_refine_ls_restrained_S_all 1.057
_refine_ls_R_factor_all 0.0329
_refine_ls_R_factor_gt 0.0260
_refine_ls_shift/su_max 0.001
_refine_ls_shift/su_mean 0.000
_refine_ls_structure_factor_coef Fsqd
_refine_ls_weighting_details 'w=1/[\s^2^(Fo^2^)+(0.0114P)^2^+3.7179P] where P=(Fo^2^+2Fc^2^)/3'
_refine_ls_weighting_scheme calc
_refine_ls_wR_factor_gt 0.0469
_refine_ls_wR_factor_ref 0.0496
_reflns_Friedel_coverage 0.000
_reflns_number_gt 3454
_reflns_number_total 3754
_reflns_threshold_expression 'I > 2\s(I)'
_cod_data_source_file d0dt00265h2.cif
_cod_data_source_block 1D-[Bi2I6(4-bpe)2]
_cod_depositor_comments 'Adding full bibliography for 7703794--7703809.cif.'
_cod_database_code 7703802
_shelx_shelxl_version_number 2018/3
_shelx_space_group_comment
;
The symmetry employed for this shelxl refinement is uniquely defined
by the following loop, which should always be used as a source of
symmetry information in preference to the above space-group names.
They are only intended as comments.
;
_shelx_estimated_absorpt_t_max 0.409
_shelx_estimated_absorpt_t_min 0.260
_olex2_refinement_description
;
1. Twinned data refinement
 Scales: 0.5934(9)
 0.4066(9)
2. Fixed Uiso
 At 1.2 times of:
  All C(H) groups
3.a Aromatic/amide H refined with riding coordinates:
 C11(H11), C5(H5), C7(H7), C2(H2), C4(H4), C6(H6), C12(H12), C1(H1), C8(H8),
 C9(H9)
;
_olex2_submission_special_instructions 'No special instructions were received'

loop_
_space_group_symop_operation_xyz
'x, y, z'
'-x, -y, -z'

loop_
_atom_site_label
_atom_site_type_symbol
_atom_site_fract_x
_atom_site_fract_y
_atom_site_fract_z
_atom_site_U_iso_or_equiv
_atom_site_adp_type
_atom_site_occupancy
_atom_site_site_symmetry_order
_atom_site_calc_flag
_atom_site_refinement_flags_posn
_atom_site_refinement_flags_adp
_atom_site_refinement_flags_occupancy
_atom_site_disorder_assembly
_atom_site_disorder_group
Bi1 Bi -0.03817(2) 0.40736(2) 0.73513(2) 0.01100(6) Uani 1 1 d . . . . .
I1 I -0.25939(4) 0.50639(4) 0.91062(4) 0.01465(9) Uani 1 1 d . . . . .
I3 I -0.20961(4) 0.68169(4) 0.48192(4) 0.01419(9) Uani 1 1 d . . . . .
I2 I 0.14663(4) 0.16439(4) 0.95040(4) 0.01637(9) Uani 1 1 d . . . . .
N2 N 0.7903(5) 1.2316(5) 0.7152(5) 0.0153(11) Uani 1 1 d . . . . .
C11 C 0.7535(7) 1.0469(7) 0.6296(6) 0.0158(12) Uani 1 1 d . . . . .
H11 H 0.791344 0.988980 0.575149 0.019 Uiso 1 1 calc R . . . .
N1 N 0.1207(5) 0.5957(5) 0.7300(5) 0.0142(10) Uani 1 1 d . . . . .
C3 C 0.2980(6) 0.8018(6) 0.7292(6) 0.0117(11) Uani 1 1 d . . . . .
C5 C 0.2713(7) 0.5724(6) 0.7023(6) 0.0144(12) Uani 1 1 d . . . . .
H5 H 0.316316 0.483864 0.684055 0.017 Uiso 1 1 calc R . . . .
C7 C 0.5279(7) 0.9206(7) 0.6888(6) 0.0153(12) Uani 1 1 d . . . . .
H7 H 0.575979 0.852965 0.645804 0.018 Uiso 1 1 calc R . . . .
C2 C 0.1447(6) 0.8238(6) 0.7580(6) 0.0136(12) Uani 1 1 d . . . . .
H2 H 0.097424 0.910713 0.777750 0.016 Uiso 1 1 calc R . . . .
C4 C 0.3623(7) 0.6736(7) 0.6996(6) 0.0159(12) Uani 1 1 d . . . . .
H4 H 0.467492 0.655529 0.677800 0.019 Uiso 1 1 calc R . . . .
C6 C 0.3879(7) 0.9095(7) 0.7348(6) 0.0153(12) Uani 1 1 d . . . . .
H6 H 0.340426 0.979029 0.776086 0.018 Uiso 1 1 calc R . . . .
C12 C 0.8353(7) 1.1483(7) 0.6400(6) 0.0167(13) Uani 1 1 d . . . . .
H12 H 0.928461 1.158958 0.591024 0.020 Uiso 1 1 calc R . . . .
C10 C 0.6156(6) 1.0292(6) 0.6985(6) 0.0124(12) Uani 1 1 d . . . . .
C1 C 0.0588(7) 0.7192(7) 0.7582(6) 0.0146(12) Uani 1 1 d . . . . .
H1 H -0.046857 0.735786 0.778824 0.018 Uiso 1 1 calc R . . . .
C8 C 0.6555(7) 1.2157(7) 0.7815(7) 0.0214(14) Uani 1 1 d . . . . .
H8 H 0.620047 1.275936 0.834455 0.026 Uiso 1 1 calc R . . . .
C9 C 0.5682(7) 1.1186(7) 0.7766(6) 0.0195(13) Uani 1 1 d . . . . .
H9 H 0.475116 1.111197 0.826092 0.023 Uiso 1 1 calc R . . . .

loop_
_atom_site_aniso_label
_atom_site_aniso_U_11
_atom_site_aniso_U_22
_atom_site_aniso_U_33
_atom_site_aniso_U_23
_atom_site_aniso_U_13
_atom_site_aniso_U_12
Bi1 0.00972(11) 0.01201(11) 0.01310(11) -0.00596(8) 0.00102(8) -0.00395(8)
I1 0.01375(19) 0.0165(2) 0.01518(18) -0.00787(15) 0.00246(14) -0.00340(15)
I3 0.01282(19) 0.01582(19) 0.01408(18) -0.00675(15) 0.00103(14) -0.00120(15)
I2 0.01597(19) 0.01591(19) 0.01491(19) -0.00508(15) 0.00061(15) 0.00043(15)
N2 0.012(2) 0.016(3) 0.018(3) -0.005(2) -0.0019(19) -0.004(2)
C11 0.016(3) 0.019(3) 0.014(3) -0.007(3) 0.002(2) -0.005(2)
N1 0.017(3) 0.011(2) 0.015(2) -0.003(2) -0.0030(19) -0.005(2)
C3 0.012(3) 0.010(3) 0.014(3) -0.005(2) 0.000(2) -0.003(2)
C5 0.016(3) 0.012(3) 0.019(3) -0.011(2) -0.006(2) -0.001(2)
C7 0.016(3) 0.013(3) 0.018(3) -0.006(2) -0.003(2) -0.001(2)
C2 0.012(3) 0.012(3) 0.018(3) -0.005(2) -0.001(2) -0.003(2)
C4 0.013(3) 0.020(3) 0.016(3) -0.007(3) 0.000(2) -0.006(2)
C6 0.017(3) 0.012(3) 0.016(3) -0.005(2) -0.001(2) -0.003(2)
C12 0.013(3) 0.021(3) 0.018(3) -0.008(3) 0.003(2) -0.004(3)
C10 0.009(3) 0.009(3) 0.021(3) -0.006(2) -0.005(2) -0.002(2)
C1 0.015(3) 0.017(3) 0.015(3) -0.008(2) -0.002(2) -0.007(2)
C8 0.024(4) 0.021(3) 0.026(3) -0.015(3) 0.002(3) -0.008(3)
C9 0.013(3) 0.024(3) 0.027(4) -0.014(3) 0.008(3) -0.010(3)

loop_
_atom_type_symbol
_atom_type_description
_atom_type_scat_dispersion_real
_atom_type_scat_dispersion_imag
_atom_type_scat_source
C C 0.0033 0.0016 'International Tables Vol C Tables 4.2.6.8 and 6.1.1.4'
H H 0.0000 0.0000 'International Tables Vol C Tables 4.2.6.8 and 6.1.1.4'
Bi Bi -4.1077 10.2566 'International Tables Vol C Tables 4.2.6.8 and 6.1.1.4'
I I -0.4742 1.8119 'International Tables Vol C Tables 4.2.6.8 and 6.1.1.4'
N N 0.0061 0.0033 'International Tables Vol C Tables 4.2.6.8 and 6.1.1.4'

loop_
_geom_angle_atom_site_label_1
_geom_angle_atom_site_label_2
_geom_angle_atom_site_label_3
_geom_angle
_geom_angle_site_symmetry_1
_geom_angle_site_symmetry_3
_geom_angle_publ_flag
I1 Bi1 I3 176.001(13) . 2_566 ?
I1 Bi1 I3 88.470(12) . . ?
I1 Bi1 I2 96.133(13) . . ?
I3 Bi1 I3 87.846(12) . 2_566 ?
I2 Bi1 I3 174.152(13) . . ?
I2 Bi1 I3 87.449(12) . 2_566 ?
N2 Bi1 I1 90.63(11) 1_445 . ?
N2 Bi1 I3 90.88(11) 1_445 2_566 ?
N2 Bi1 I3 89.30(11) 1_445 . ?
N2 Bi1 I2 94.25(11) 1_445 . ?
N1 Bi1 I1 91.06(11) . . ?
N1 Bi1 I3 85.10(11) . . ?
N1 Bi1 I3 87.08(11) . 2_566 ?
N1 Bi1 I2 91.19(11) . . ?
N1 Bi1 N2 174.10(15) . 1_445 ?
Bi1 I3 Bi1 92.154(12) . 2_566 ?
C12 N2 Bi1 119.9(4) . 1_665 ?
C12 N2 C8 116.8(5) . . ?
C8 N2 Bi1 123.2(4) . 1_665 ?
C12 C11 H11 119.9 . . ?
C12 C11 C10 120.2(6) . . ?
C10 C11 H11 119.9 . . ?
C5 N1 Bi1 120.6(4) . . ?
C1 N1 Bi1 120.7(4) . . ?
C1 N1 C5 118.6(5) . . ?
C2 C3 C4 117.9(5) . . ?
C2 C3 C6 119.5(5) . . ?
C4 C3 C6 122.5(5) . . ?
N1 C5 H5 119.0 . . ?
N1 C5 C4 122.1(5) . . ?
C4 C5 H5 119.0 . . ?
C6 C7 H7 117.3 . . ?
C6 C7 C10 125.4(6) . . ?
C10 C7 H7 117.3 . . ?
C3 C2 H2 119.9 . . ?
C3 C2 C1 120.2(5) . . ?
C1 C2 H2 119.9 . . ?
C3 C4 H4 120.3 . . ?
C5 C4 C3 119.4(5) . . ?
C5 C4 H4 120.3 . . ?
C3 C6 H6 116.5 . . ?
C7 C6 C3 127.0(6) . . ?
C7 C6 H6 116.5 . . ?
N2 C12 C11 123.2(5) . . ?
N2 C12 H12 118.4 . . ?
C11 C12 H12 118.4 . . ?
C11 C10 C7 120.6(5) . . ?
C11 C10 C9 116.3(5) . . ?
C9 C10 C7 123.1(5) . . ?
N1 C1 C2 121.8(5) . . ?
N1 C1 H1 119.1 . . ?
C2 C1 H1 119.1 . . ?
N2 C8 H8 118.2 . . ?
N2 C8 C9 123.6(6) . . ?
C9 C8 H8 118.2 . . ?
C10 C9 H9 120.0 . . ?
C8 C9 C10 119.9(6) . . ?
C8 C9 H9 120.0 . . ?

loop_
_geom_bond_atom_site_label_1
_geom_bond_atom_site_label_2
_geom_bond_distance
_geom_bond_site_symmetry_2
_geom_bond_publ_flag
Bi1 I1 2.8846(4) . ?
Bi1 I3 3.3036(4) 2_566 ?
Bi1 I3 3.2101(5) . ?
Bi1 I2 2.9173(5) . ?
Bi1 N2 2.588(5) 1_445 ?
Bi1 N1 2.513(5) . ?
N2 C12 1.326(8) . ?
N2 C8 1.355(8) . ?
C11 H11 0.9500 . ?
C11 C12 1.379(8) . ?
C11 C10 1.392(8) . ?
N1 C5 1.350(7) . ?
N1 C1 1.338(8) . ?
C3 C2 1.375(8) . ?
C3 C4 1.392(8) . ?
C3 C6 1.460(8) . ?
C5 H5 0.9500 . ?
C5 C4 1.386(8) . ?
C7 H7 0.9500 . ?
C7 C6 1.319(8) . ?
C7 C10 1.471(7) . ?
C2 H2 0.9500 . ?
C2 C1 1.390(8) . ?
C4 H4 0.9500 . ?
C6 H6 0.9500 . ?
C12 H12 0.9500 . ?
C10 C9 1.400(8) . ?
C1 H1 0.9500 . ?
C8 H8 0.9500 . ?
C8 C9 1.357(8) . ?
C9 H9 0.9500 . ?

loop_
_twin_individual_id
_twin_individual_mass_fraction_refined
1 0.5934(9)
2 0.4066(9)
